data_2205353
loop_
_publ_author_name
'Gehle, Dietmar'
'Fl\"orke, Ulrich'
'Krohn, Karsten'

_publ_section_title
;
 1,6-Anhydro-2-iodo-2-deoxy-\b-<small>D</small>-glucopyranose
 (Iodolevoglucosan)
;
_journal_issue 3
_journal_name_full 'Acta Crystallographica Section E'
_journal_page_first o664
_journal_page_last o666
_journal_paper_doi 10.1107/S1600536805004526
_journal_volume 61
_journal_year 2005
_chemical_formula_iupac 'C6 H9 I O4'
_chemical_formula_moiety 'C6 H9 I O4'
_chemical_formula_sum 'C6 H9 I O4'
_chemical_formula_weight 272.03
_chemical_name_common Iodolevoglucosan
_chemical_name_systematic
;
1,6-Anhydro-2-iodo-2-deoxy-\b-D-glucopyranose
;
_space_group_IT_number 19
_symmetry_cell_setting orthorhombic
_symmetry_space_group_name_Hall 'P 2ac 2ab'
_symmetry_space_group_name_H-M 'P 21 21 21'
_atom_sites_solution_hydrogens difmap
_atom_sites_solution_primary direct
_atom_sites_solution_secondary difmap
_audit_creation_method SHELXL-97
_cell_angle_alpha 90.00
_cell_angle_beta 90.00
_cell_angle_gamma 90.00
_cell_formula_units_Z 4
_cell_length_a 6.0641(5)
_cell_length_b 10.6966(9)
_cell_length_c 11.7335(10)
_cell_measurement_reflns_used 4124
_cell_measurement_temperature 120(2)
_cell_measurement_theta_max 28.21
_cell_measurement_theta_min 2.58
_cell_volume 761.10(11)
_computing_cell_refinement 'SAINT (Bruker, 2002)'
_computing_data_collection 'SMART (Bruker, 2002)'
_computing_data_reduction SAINT
_computing_molecular_graphics SHELXTL
_computing_publication_material SHELXTL
_computing_structure_refinement SHELXTL
_computing_structure_solution 'SHELXTL (Bruker, 2002)'
_diffrn_ambient_temperature 120(2)
_diffrn_measured_fraction_theta_full 0.998
_diffrn_measured_fraction_theta_max 0.998
_diffrn_measurement_device_type 'Bruker SMART CCD area-detector'
_diffrn_measurement_method '\f and \w'
_diffrn_radiation_monochromator graphite
_diffrn_radiation_source 'sealed tube'
_diffrn_radiation_type MoK\a
_diffrn_radiation_wavelength 0.71073
_diffrn_reflns_av_R_equivalents 0.0270
_diffrn_reflns_av_sigmaI/netI 0.0254
_diffrn_reflns_limit_h_max 8
_diffrn_reflns_limit_h_min -7
_diffrn_reflns_limit_k_max 14
_diffrn_reflns_limit_k_min -13
_diffrn_reflns_limit_l_max 15
_diffrn_reflns_limit_l_min -15
_diffrn_reflns_number 7086
_diffrn_reflns_theta_full 28.08
_diffrn_reflns_theta_max 28.08
_diffrn_reflns_theta_min 2.58
_diffrn_standards_decay_% 0
_diffrn_standards_interval_time 420
_diffrn_standards_number 4120
_exptl_absorpt_coefficient_mu 4.170
_exptl_absorpt_correction_T_max 0.5334
_exptl_absorpt_correction_T_min 0.4284
_exptl_absorpt_correction_type multi-scan
_exptl_absorpt_process_details '(SADABS; Bruker, 2002)'
_exptl_crystal_colour colorless
_exptl_crystal_density_diffrn 2.374
_exptl_crystal_density_method 'not measured'
_exptl_crystal_description block
_exptl_crystal_F_000 520
_exptl_crystal_size_max 0.22
_exptl_crystal_size_mid 0.20
_exptl_crystal_size_min 0.15
_refine_diff_density_max 0.812
_refine_diff_density_min -0.358
_refine_ls_abs_structure_details 'Flack (1983), 754 Friedel pairs'
_refine_ls_abs_structure_Flack 0.02(3)
_refine_ls_extinction_method none
_refine_ls_goodness_of_fit_ref 1.037
_refine_ls_hydrogen_treatment constr
_refine_ls_matrix_type full
_refine_ls_number_parameters 102
_refine_ls_number_reflns 1852
_refine_ls_number_restraints 0
_refine_ls_restrained_S_all 1.037
_refine_ls_R_factor_all 0.0216
_refine_ls_R_factor_gt 0.0201
_refine_ls_shift/su_max 0.002
_refine_ls_shift/su_mean 0.000
_refine_ls_structure_factor_coef Fsqd
_refine_ls_weighting_details 'calc w = 1/[\s^2^(Fo^2^)+(0.0289P)^2^] where P = (Fo^2^+2Fc^2^)/3'
_refine_ls_weighting_scheme calc
_refine_ls_wR_factor_gt 0.0487
_refine_ls_wR_factor_ref 0.0495
_reflns_number_gt 1793
_reflns_number_total 1852
_reflns_threshold_expression I>2\s(I)
_cod_data_source_file rz6050.cif
_cod_data_source_block I
_cod_database_code 2205353
_cod_database_fobs_code 2205353

loop_
_symmetry_equiv_pos_as_xyz
'x, y, z'
'-x+1/2, -y, z+1/2'
'-x, y+1/2, -z+1/2'
'x+1/2, -y+1/2, -z'

loop_
_atom_site_label
_atom_site_fract_x
_atom_site_fract_y
_atom_site_fract_z
_atom_site_U_iso_or_equiv
_atom_site_adp_type
_atom_site_calc_flag
_atom_site_refinement_flags
_atom_site_occupancy
_atom_site_type_symbol
I1 0.25773(3) 0.113617(16) 0.543511(13) 0.01820(7) Uani d . 1 I
O1 0.4952(4) 0.1515(2) 0.88682(17) 0.0189(5) Uani d . 1 O
H1 0.6203 0.1443 0.8568 0.028 Uiso calc R 1 H
O2 -0.0714(3) 0.1105(2) 0.81205(19) 0.0170(4) Uani d . 1 O
H2 -0.0370 0.0351 0.8027 0.026 Uiso calc R 1 H
O3 0.0731(3) 0.3421(2) 0.71695(18) 0.0166(4) Uani d . 1 O
O4 0.4024(4) 0.4055(2) 0.78517(19) 0.0214(5) Uani d . 1 O
C1 0.3875(5) 0.2051(3) 0.6930(2) 0.0141(6) Uani d . 1 C
H1A 0.5518 0.2079 0.6862 0.017 Uiso calc R 1 H
C2 0.3290(4) 0.1336(3) 0.8022(2) 0.0130(6) Uani d . 1 C
H2A 0.3176 0.0424 0.7842 0.016 Uiso calc R 1 H
C3 0.1131(5) 0.1771(3) 0.8566(2) 0.0124(6) Uani d . 1 C
H3A 0.1215 0.1611 0.9404 0.015 Uiso calc R 1 H
C4 0.0679(5) 0.3149(3) 0.8384(2) 0.0133(6) Uani d . 1 C
H4A -0.0765 0.3398 0.8728 0.016 Uiso calc R 1 H
C5 0.2544(5) 0.3978(2) 0.8816(2) 0.0175(5) Uani d . 1 C
H5A 0.1990 0.4816 0.9032 0.021 Uiso calc R 1 H
H5B 0.3286 0.3596 0.9482 0.021 Uiso calc R 1 H
C6 0.3018(5) 0.3392(3) 0.6944(2) 0.0165(6) Uani d . 1 C
H6A 0.3342 0.3812 0.6201 0.020 Uiso calc R 1 H

loop_
_atom_site_aniso_label
_atom_site_aniso_U_11
_atom_site_aniso_U_22
_atom_site_aniso_U_33
_atom_site_aniso_U_12
_atom_site_aniso_U_13
_atom_site_aniso_U_23
I1 0.02140(11) 0.01928(11) 0.01393(9) 0.00223(11) -0.00119(9) -0.00279(6)
O1 0.0133(10) 0.0277(12) 0.0158(10) 0.0048(10) -0.0020(8) 0.0004(10)
O2 0.0142(10) 0.0119(10) 0.0249(11) -0.0005(9) -0.0001(8) -0.0017(10)
O3 0.0178(11) 0.0148(10) 0.0171(10) 0.0039(9) -0.0001(8) 0.0016(9)
O4 0.0222(12) 0.0193(12) 0.0228(11) -0.0079(9) 0.0063(9) -0.0062(9)
C1 0.0152(14) 0.0139(14) 0.0133(13) -0.0013(12) 0.0011(11) -0.0014(11)
C2 0.0106(12) 0.0167(16) 0.0116(12) 0.0029(11) 0.0009(9) 0.0008(11)
C3 0.0125(14) 0.0136(15) 0.0112(12) 0.0005(12) 0.0022(11) 0.0007(11)
C4 0.0149(15) 0.0126(15) 0.0124(12) -0.0016(11) 0.0010(10) -0.0015(11)
C5 0.0175(13) 0.0188(13) 0.0161(12) -0.0019(19) 0.0033(13) -0.0027(10)
C6 0.0199(17) 0.0149(13) 0.0147(12) -0.0027(12) 0.0050(11) 0.0027(11)

loop_
_atom_type_symbol
_atom_type_description
_atom_type_scat_dispersion_real
_atom_type_scat_dispersion_imag
_atom_type_scat_source
C C 0.0033 0.0016 'International Tables Vol C Tables 4.2.6.8 and 6.1.1.4'
H H 0.0000 0.0000 'International Tables Vol C Tables 4.2.6.8 and 6.1.1.4'
O O 0.0106 0.0060 'International Tables Vol C Tables 4.2.6.8 and 6.1.1.4'
I I -0.4742 1.8119 'International Tables Vol C Tables 4.2.6.8 and 6.1.1.4'

loop_
_geom_angle_atom_site_label_1
_geom_angle_atom_site_label_2
_geom_angle_atom_site_label_3
_geom_angle
_geom_angle_publ_flag
C2 O1 H1 109.5 ?
C3 O2 H2 109.5 ?
C6 O3 C4 101.6(2) ?
C6 O4 C5 107.0(2) ?
C6 C1 C2 112.4(2) ?
C6 C1 I1 108.10(19) y
C2 C1 I1 111.61(19) y
C6 C1 H1A 108.2 ?
C2 C1 H1A 108.2 ?
I1 C1 H1A 108.2 ?
O1 C2 C3 105.9(2) ?
O1 C2 C1 110.5(2) ?
C3 C2 C1 113.2(2) ?
O1 C2 H2A 109.0 ?
C3 C2 H2A 109.0 ?
C1 C2 H2A 109.0 ?
O2 C3 C4 107.0(2) ?
O2 C3 C2 111.5(2) ?
C4 C3 C2 113.2(2) ?
O2 C3 H3A 108.3 ?
C4 C3 H3A 108.3 ?
C2 C3 H3A 108.3 ?
O3 C4 C3 109.2(2) ?
O3 C4 C5 101.1(2) ?
C3 C4 C5 112.7(2) ?
O3 C4 H4A 111.2 ?
C3 C4 H4A 111.2 ?
C5 C4 H4A 111.2 ?
O4 C5 C4 103.5(2) ?
O4 C5 H5A 111.1 ?
C4 C5 H5A 111.1 ?
O4 C5 H5B 111.1 ?
C4 C5 H5B 111.1 ?
H5A C5 H5B 109.0 ?
O3 C6 O4 105.7(2) ?
O3 C6 C1 110.9(2) ?
O4 C6 C1 109.4(2) ?
O3 C6 H6A 110.3 ?
O4 C6 H6A 110.3 ?
C1 C6 H6A 110.3 ?

loop_
_geom_bond_atom_site_label_1
_geom_bond_atom_site_label_2
_geom_bond_distance
_geom_bond_publ_flag
I1 C1 2.157(3) y
O1 C2 1.428(3) y
O1 H1 0.8400 ?
O2 C3 1.426(3) y
O2 H2 0.8400 ?
O3 C6 1.413(4) y
O3 C4 1.455(3) y
O4 C6 1.418(3) y
O4 C5 1.447(3) y
C1 C6 1.526(4) y
C1 C2 1.534(4) y
C1 H1A 1.0000 ?
C2 C3 1.529(4) y
C2 H2A 1.0000 ?
C3 C4 1.514(4) y
C3 H3A 1.0000 ?
C4 C5 1.524(4) y
C4 H4A 1.0000 ?
C5 H5A 0.9900 ?
C5 H5B 0.9900 ?
C6 H6A 1.0000 ?

loop_
_geom_hbond_atom_site_label_D
_geom_hbond_atom_site_label_H
_geom_hbond_atom_site_label_A
_geom_hbond_site_symmetry_A
_geom_hbond_distance_DH
_geom_hbond_distance_HA
_geom_hbond_distance_DA
_geom_hbond_angle_DHA
_geom_hbond_publ_flag
O1 H1 O2 1_655 0.84 1.98 2.805(3) 169 yes
O2 H2 O3 3_546 0.84 2.09 2.891(3) 160 yes
C3 H3A I1 2_555 1.00 3.26 3.885(3) 122 yes
C4 H4A I1 3_556 1.00 3.28 4.004(3) 131 yes
C5 H5A I1 3_556 0.99 3.17 3.968(3) 139 yes
C6 H6A I1 4_556 1.00 3.21 3.961(3) 133 yes

loop_
_geom_torsion_atom_site_label_1
_geom_torsion_atom_site_label_2
_geom_torsion_atom_site_label_3
_geom_torsion_atom_site_label_4
_geom_torsion
C6 C1 C2 O1 -88.3(3)
I1 C1 C2 O1 150.08(18)
C6 C1 C2 C3 30.3(3)
I1 C1 C2 C3 -91.3(2)
O1 C2 C3 O2 -150.1(2)
C1 C2 C3 O2 88.7(3)
O1 C2 C3 C4 89.2(3)
C1 C2 C3 C4 -32.0(3)
C6 O3 C4 C3 -75.0(3)
C6 O3 C4 C5 43.9(3)
O2 C3 C4 O3 -68.0(3)
C2 C3 C4 O3 55.2(3)
O2 C3 C4 C5 -179.5(2)
C2 C3 C4 C5 -56.3(3)
C6 O4 C5 C4 3.1(3)
O3 C4 C5 O4 -28.8(3)
C3 C4 C5 O4 87.6(3)
C4 O3 C6 O4 -43.8(3)
C4 O3 C6 C1 74.6(3)
C5 O4 C6 O3 25.1(3)
C5 O4 C6 C1 -94.4(3)
C2 C1 C6 O3 -53.8(3)
I1 C1 C6 O3 69.8(2)
C2 C1 C6 O4 62.3(3)
I1 C1 C6 O4 -174.04(17)

loop_
_cod_related_entry_id
_cod_related_entry_database
_cod_related_entry_code
1 ChemSpider 9153781
